data_2021118
loop_
_publ_author_name
'Hadjadj, Nasreddine'
'Dems, Mohamed AbdEsselem'
'Merazig, Hocine'
'Bendjeddou, Lamia'

_publ_section_title
;
 Synthesis, structure characterization, photoluminescence properties and
 TD--DFT calculations for two new borates
;
_journal_coeditor_code WQ3141
_journal_issue 4
_journal_name_full 'Acta Crystallographica Section C'
_journal_page_first 411
_journal_page_last 417
_journal_paper_doi 10.1107/S2053229618002681
_journal_volume 74
_journal_year 2018
_chemical_formula_moiety 'C4 H12 N +, C14 H8 B O6 -'
_chemical_formula_sum 'C18 H20 B N O6'
_chemical_formula_weight 357.16
_chemical_name_systematic
;
Diethylammonium bis(2-oxidobenzoato-\k^2^<i>O</i>^1^,<i>O</i>^2^)borate
;
_space_group_IT_number 2
_symmetry_cell_setting triclinic
_symmetry_space_group_name_Hall '-P 1'
_symmetry_space_group_name_H-M 'P -1'
_atom_sites_solution_primary direct
_atom_sites_solution_secondary difmap
_audit_creation_method 'WinGX routine-INITIALISE'
_cell_angle_alpha 69.207(5)
_cell_angle_beta 79.497(5)
_cell_angle_gamma 82.267(5)
_cell_formula_units_Z 2
_cell_length_a 9.050(5)
_cell_length_b 10.006(5)
_cell_length_c 11.082(5)
_cell_measurement_reflns_used 13321
_cell_measurement_temperature 293
_cell_measurement_theta_max 26.06
_cell_measurement_theta_min 2.810
_cell_volume 919.8(8)
_computing_cell_refinement
;
SAINT (Bruker, 2006)
;
_computing_data_collection
;
APEX2 (Bruker, 2006)
;
_computing_data_reduction
;
SAINT (Bruker, 2006)
;
_computing_molecular_graphics
;
ORTEP-3 (Farrugia, 2012)
;
_computing_publication_material
;
WinGX (Farrugia, 2012), Mercury (Macrae <i>et al.</i>, 2008) and
<i>POVRay</i> (Persistence of Vision, 2004)
;
_computing_structure_refinement
;
SHELXL97 (Sheldrick, 2008)
;
_computing_structure_solution
;
SIR2002 (Burla <i>et al.</i>, 2003)
;
_diffrn_ambient_temperature 293(2)
_diffrn_measured_fraction_theta_full 0.991
_diffrn_measured_fraction_theta_max 0.991
_diffrn_measurement_device 'Bruker APEXII CCD'
_diffrn_measurement_method '\f and \w scans'
_diffrn_radiation_monochromator graphite
_diffrn_radiation_source 'fine-focus sealed tube'
_diffrn_radiation_type MoK\a
_diffrn_radiation_wavelength 0.71073
_diffrn_reflns_av_R_equivalents 0.0386
_diffrn_reflns_limit_h_max 10
_diffrn_reflns_limit_h_min -11
_diffrn_reflns_limit_k_max 12
_diffrn_reflns_limit_k_min -12
_diffrn_reflns_limit_l_max 13
_diffrn_reflns_limit_l_min -13
_diffrn_reflns_number 13321
_diffrn_reflns_theta_full 26.06
_diffrn_reflns_theta_max 26.06
_diffrn_reflns_theta_min 2.81
_exptl_absorpt_coefficient_mu 0.096
_exptl_absorpt_correction_type none
_exptl_crystal_colour colourless
_exptl_crystal_density_diffrn 1.290
_exptl_crystal_density_method 'not measured'
_exptl_crystal_description prism
_exptl_crystal_F_000 376
_exptl_crystal_size_max 0.2
_exptl_crystal_size_mid 0.15
_exptl_crystal_size_min 0.08
_refine_diff_density_max 0.189
_refine_diff_density_min -0.186
_refine_ls_extinction_method none
_refine_ls_goodness_of_fit_ref 1.009
_refine_ls_hydrogen_treatment constr
_refine_ls_matrix_type full
_refine_ls_number_parameters 274
_refine_ls_number_reflns 3606
_refine_ls_number_restraints 0
_refine_ls_restrained_S_all 1.009
_refine_ls_R_factor_all 0.0867
_refine_ls_R_factor_gt 0.0432
_refine_ls_shift/su_max 0
_refine_ls_shift/su_mean 0
_refine_ls_structure_factor_coef Fsqd
_refine_ls_weighting_details 'calc w=1/[\s^2^(Fo^2^)+(0.0458P)^2^+0.1985P] where P=(Fo^2^+2Fc^2^)/3'
_refine_ls_weighting_scheme calc
_refine_ls_wR_factor_gt 0.0912
_refine_ls_wR_factor_ref 0.1087
_reflns_number_gt 2284
_reflns_number_total 3606
_reflns_threshold_expression >2sigma(I)
_cod_data_source_file wq3141sup1.cif
_cod_data_source_block 1
_cod_database_code 2021118

loop_
_symmetry_equiv_pos_as_xyz
'x, y, z'
'-x, -y, -z'

loop_
_atom_site_aniso_label
_atom_site_aniso_U_11
_atom_site_aniso_U_22
_atom_site_aniso_U_33
_atom_site_aniso_U_12
_atom_site_aniso_U_13
_atom_site_aniso_U_23
O1 0.0652(10) 0.0394(8) 0.0244(7) -0.0279(7) -0.0028(6) -0.0073(6)
O2 0.0463(8) 0.0359(8) 0.0289(7) -0.0151(6) -0.0051(6) -0.0108(6)
O3 0.0451(8) 0.0348(7) 0.0290(7) -0.0009(6) -0.0013(6) -0.0133(6)
O4 0.0342(8) 0.0383(7) 0.0278(7) -0.0039(6) -0.0066(6) -0.0055(6)
O5 0.0474(9) 0.0308(7) 0.0462(8) -0.0121(6) -0.0032(6) -0.0178(6)
O6 0.0307(8) 0.0550(9) 0.0414(8) 0.0058(7) -0.0024(6) -0.0175(7)
C1 0.0497(13) 0.0309(11) 0.0322(11) -0.0121(9) -0.0084(9) -0.0060(9)
C2 0.0480(12) 0.0370(11) 0.0263(11) -0.0144(9) -0.0061(9) -0.0050(9)
C3A 0.058(3) 0.037(4) 0.026(2) -0.013(2) -0.0087(18) -0.011(2)
C4A 0.078(4) 0.055(3) 0.026(2) -0.025(3) -0.014(3) -0.0083(18)
C5A 0.108(6) 0.049(3) 0.028(2) -0.031(3) -0.012(3) 0.0030(19)
C6A 0.068(5) 0.034(3) 0.037(2) -0.022(3) -0.014(3) -0.0023(19)
C7 0.0270(10) 0.0246(10) 0.0345(11) -0.0006(8) -0.0012(8) -0.0138(8)
C8 0.0261(10) 0.0284(10) 0.0239(9) -0.0072(8) -0.0008(7) -0.0056(8)
C9 0.0348(11) 0.0239(9) 0.0279(10) -0.0082(8) -0.0027(8) -0.0057(8)
C10 0.0379(12) 0.0299(11) 0.0459(13) 0.0012(9) -0.0060(9) -0.0108(9)
C11 0.0447(13) 0.0337(11) 0.0481(13) -0.0028(10) -0.0185(10) -0.0008(10)
C12 0.0439(13) 0.0491(13) 0.0285(11) -0.0126(10) -0.0079(9) -0.0014(10)
C13 0.0323(11) 0.0448(12) 0.0282(11) -0.0107(9) 0.0012(8) -0.0089(9)
C14 0.0304(11) 0.0320(10) 0.0306(11) -0.0063(8) -0.0029(8) -0.0087(8)
B1 0.0423(14) 0.0327(12) 0.0250(11) -0.0109(10) -0.0033(10) -0.0084(9)
C5B 0.16(2) 0.093(12) 0.042(8) -0.071(14) -0.043(10) 0.024(7)
C3B 0.16(2) 0.055(13) 0.050(9) -0.063(13) -0.027(13) -0.002(7)
C4B 0.14(2) 0.127(15) 0.049(8) -0.087(15) -0.041(10) 0.011(8)
C6B 0.080(13) 0.053(8) 0.061(8) -0.029(9) -0.026(9) 0.014(6)
N1 0.0316(9) 0.0321(9) 0.0383(9) -0.0004(7) -0.0095(7) -0.0160(7)
C15 0.0558(14) 0.0435(13) 0.0418(12) -0.0055(11) -0.0025(10) -0.0076(10)
C16 0.0458(13) 0.0475(12) 0.0348(11) 0.0000(10) -0.0124(9) -0.0159(9)
C17 0.0355(12) 0.0409(12) 0.0536(13) -0.0077(9) -0.0087(10) -0.0228(10)
C18 0.0539(15) 0.0540(14) 0.0562(15) -0.0247(11) 0.0010(11) -0.0208(11)

loop_
_atom_site_type_symbol
_atom_site_label
_atom_site_fract_x
_atom_site_fract_y
_atom_site_fract_z
_atom_site_U_iso_or_equiv
_atom_site_thermal_displace_type
_atom_site_calc_flag
_atom_site_refinement_flags
_atom_site_occupancy
O O1 0.83098(16) 0.87636(14) 0.66089(11) 0.0421(5) Uani . . 1.000
O O2 0.72121(14) 0.73657(13) 0.56181(12) 0.0360(4) Uani . . 1.000
O O3 0.72312(14) 0.99002(13) 0.46970(11) 0.0364(4) Uani . . 1.000
O O4 0.95483(14) 0.83694(13) 0.46664(11) 0.0346(4) Uani . . 1.000
O O5 0.62009(15) 0.53441(13) 0.67911(12) 0.0398(5) Uani . . 1.000
O O6 1.08247(15) 0.82111(15) 0.28245(13) 0.0433(5) Uani . . 1.000
C C1 0.7364(2) 0.6487(2) 0.78710(18) 0.0377(7) Uani . . 1.000
C C2 0.8033(2) 0.7708(2) 0.77583(18) 0.0375(7) Uani . . 1.000
C C3A 0.8301(11) 0.7962(12) 0.8873(10) 0.0390(18) Uani . . 0.67(2)
C C4A 0.7914(10) 0.6917(7) 1.0076(6) 0.0517(18) Uani . . 0.67(2)
C C5A 0.7236(13) 0.5703(7) 1.0212(7) 0.063(2) Uani . . 0.67(2)
C C6A 0.6926(12) 0.5499(9) 0.9109(9) 0.046(2) Uani . . 0.67(2)
C C7 0.68974(19) 0.63418(18) 0.67348(17) 0.0282(6) Uani . . 1.000
C C8 0.84761(19) 0.95780(18) 0.27212(16) 0.0269(6) Uani . . 1.000
C C9 0.7320(2) 1.02006(18) 0.34000(17) 0.0294(6) Uani . . 1.000
C C10 0.6242(2) 1.1175(2) 0.27304(19) 0.0389(7) Uani . . 1.000
C C11 0.6333(2) 1.1505(2) 0.1409(2) 0.0442(7) Uani . . 1.000
C C12 0.7473(2) 1.0871(2) 0.07208(19) 0.0425(7) Uani . . 1.000
C C13 0.8527(2) 0.9911(2) 0.13810(17) 0.0360(7) Uani . . 1.000
C C14 0.9697(2) 0.86598(19) 0.33957(17) 0.0314(6) Uani . . 1.000
B B1 0.8077(3) 0.8624(2) 0.5416(2) 0.0331(7) Uani . . 1.000
C C5B 0.810(4) 0.533(3) 1.0020(17) 0.101(8) Uani . . 0.33(2)
C C3B 0.873(4) 0.762(3) 0.878(3) 0.086(8) Uani . . 0.33(2)
C C4B 0.874(4) 0.655(3) 0.9903(17) 0.105(9) Uani . . 0.33(2)
C C6B 0.756(3) 0.526(3) 0.901(2) 0.069(6) Uani . . 0.33(2)
N N1 0.69787(16) 0.32588(16) 0.56209(14) 0.0325(5) Uani . . 1.000
C C15 0.8622(3) 0.4782(2) 0.3760(2) 0.0494(8) Uani . . 1.000
C C16 0.7489(2) 0.3670(2) 0.41928(18) 0.0416(7) Uani . . 1.000
C C17 0.5678(2) 0.2349(2) 0.61138(19) 0.0407(7) Uani . . 1.000
C C18 0.5242(3) 0.1990(2) 0.7550(2) 0.0533(8) Uani . . 1.000
H H3A 0.87170 0.87910 0.88050 0.0460 Uiso calc . 0.67(2)
H H11 0.56180 1.21640 0.09670 0.0530 Uiso calc R 1.000
H H12 0.75200 1.10950 -0.01740 0.0510 Uiso calc R 1.000
H H13 0.92880 0.94740 0.09290 0.0430 Uiso calc R 1.000
H H4A 0.81210 0.70400 1.08210 0.0620 Uiso calc . 0.67(2)
H H5A 0.69890 0.50290 1.10340 0.0760 Uiso calc . 0.67(2)
H H6A 0.64280 0.47080 0.91930 0.0550 Uiso calc . 0.67(2)
H H10 0.54640 1.15990 0.31790 0.0470 Uiso calc R 1.000
H H3B 0.92570 0.84040 0.86780 0.1020 Uiso calc . 0.33(2)
H H4B 0.91600 0.66200 1.05830 0.1270 Uiso calc . 0.33(2)
H H5B 0.80550 0.45550 1.07980 0.1200 Uiso calc . 0.33(2)
H H6B 0.72860 0.43810 0.90510 0.0830 Uiso calc . 0.33(2)
H HA 0.67250 0.40630 0.58230 0.0390 Uiso calc R 1.000
H HB 0.77570 0.27850 0.60410 0.0390 Uiso calc R 1.000
H H15A 0.89670 0.50090 0.28420 0.0740 Uiso calc R 1.000
H H15B 0.94630 0.44130 0.42320 0.0740 Uiso calc R 1.000
H H15C 0.81600 0.56320 0.39280 0.0740 Uiso calc R 1.000
H H16A 0.66290 0.40500 0.37300 0.0500 Uiso calc R 1.000
H H16B 0.79400 0.28290 0.39830 0.0500 Uiso calc R 1.000
H H17A 0.59420 0.14720 0.59130 0.0490 Uiso calc R 1.000
H H17B 0.48270 0.28540 0.56760 0.0490 Uiso calc R 1.000
H H18A 0.50380 0.28580 0.77550 0.0800 Uiso calc R 1.000
H H18B 0.60510 0.14140 0.79880 0.0800 Uiso calc R 1.000
H H18C 0.43550 0.14660 0.78310 0.0800 Uiso calc R 1.000

loop_
_geom_angle_atom_site_label_1
_geom_angle_atom_site_label_2
_geom_angle_atom_site_label_3
_geom_angle
_geom_angle_publ_flag
C2 O1 B1 121.52(16) yes
C7 O2 B1 124.92(15) yes
C9 O3 B1 117.58(15) yes
C14 O4 B1 120.97(15) yes
C16 N1 C17 114.80(15) yes
C17 N1 HB 109.00 no
C16 N1 HB 109.00 no
C17 N1 HA 109.00 no
C16 N1 HA 109.00 no
HA N1 HB 107.00 no
C6A C1 C7 119.2(4) no
C2 C1 C6A 119.7(4) no
C2 C1 C6B 116.3(12) no
C2 C1 C7 120.38(17) no
C6B C1 C7 120.9(12) no
C1 C2 C3B 116.1(13) no
C1 C2 C3A 121.2(5) no
O1 C2 C1 121.75(17) yes
O1 C2 C3A 116.7(5) yes
O1 C2 C3B 120.2(14) yes
C2 C3A C4A 117.0(9) no
C2 C3B C4B 127(3) no
C3A C4A C5A 122.8(8) no
C3B C4B C5B 117(3) no
C4A C5A C6A 119.4(7) no
C4B C5B C6B 119(2) no
C1 C6A C5A 119.8(8) no
C1 C6B C5B 123(3) no
O2 C7 O5 119.77(16) yes
O2 C7 C1 116.84(16) yes
O5 C7 C1 123.36(17) yes
C13 C8 C14 120.50(16) no
C9 C8 C13 119.47(17) no
C9 C8 C14 119.88(15) no
O3 C9 C8 121.12(16) yes
O3 C9 C10 119.27(17) yes
C8 C9 C10 119.60(16) no
C9 C10 C11 119.81(18) no
C10 C11 C12 121.13(18) no
C11 C12 C13 118.95(18) no
C8 C13 C12 121.02(18) no
O4 C14 C8 116.77(16) yes
O4 C14 O6 120.34(17) yes
O6 C14 C8 122.85(16) yes
C2 C3A H3A 122.00 no
C4A C3A H3A 121.00 no
C2 C3B H3B 116.00 no
C4B C3B H3B 116.00 no
C3A C4A H4A 119.00 no
C5A C4A H4A 119.00 no
C5B C4B H4B 122.00 no
C3B C4B H4B 122.00 no
C4A C5A H5A 120.00 no
C6A C5A H5A 120.00 no
C4B C5B H5B 120.00 no
C6B C5B H5B 120.00 no
C5A C6A H6A 120.00 no
C1 C6A H6A 120.00 no
C5B C6B H6B 118.00 no
C1 C6B H6B 119.00 no
C9 C10 H10 120.00 no
C11 C10 H10 120.00 no
C10 C11 H11 119.00 no
C12 C11 H11 119.00 no
C13 C12 H12 121.00 no
C11 C12 H12 121.00 no
C12 C13 H13 119.00 no
C8 C13 H13 119.00 no
N1 C16 C15 110.53(16) yes
N1 C17 C18 111.18(17) yes
C16 C15 H15A 109.00 no
C16 C15 H15B 109.00 no
H15A C15 H15C 109.00 no
H15B C15 H15C 109.00 no
C16 C15 H15C 110.00 no
H15A C15 H15B 109.00 no
N1 C16 H16A 110.00 no
C15 C16 H16B 110.00 no
N1 C16 H16B 110.00 no
C15 C16 H16A 110.00 no
H16A C16 H16B 108.00 no
N1 C17 H17B 109.00 no
C18 C17 H17A 109.00 no
N1 C17 H17A 109.00 no
H17A C17 H17B 108.00 no
C18 C17 H17B 109.00 no
C17 C18 H18A 109.00 no
H18B C18 H18C 109.00 no
H18A C18 H18C 109.00 no
H18A C18 H18B 110.00 no
C17 C18 H18B 109.00 no
C17 C18 H18C 109.00 no
O1 B1 O4 109.52(19) yes
O2 B1 O3 107.50(18) yes
O2 B1 O4 105.24(15) yes
O3 B1 O4 112.28(15) yes
O1 B1 O3 108.88(16) yes
O1 B1 O2 113.45(16) yes

loop_
_geom_bond_atom_site_label_1
_geom_bond_atom_site_label_2
_geom_bond_distance
_geom_bond_publ_flag
C2 O1 1.342(2) yes
B1 O1 1.433(3) yes
C7 O2 1.309(2) yes
B1 O2 1.500(3) yes
C9 O3 1.349(2) yes
B1 O3 1.445(3) yes
C14 O4 1.318(2) yes
B1 O4 1.478(3) yes
C7 O5 1.228(2) yes
C14 O6 1.219(2) yes
C16 N1 1.487(2) yes
C17 N1 1.488(3) yes
HB N1 0.9000 no
HA N1 0.9000 no
C6B C1 1.43(2) no
C7 C1 1.458(3) no
C2 C1 1.392(3) no
C6A C1 1.400(10) no
C3B C2 1.37(3) no
C3A C2 1.414(11) no
C4A C3A 1.390(13) no
C4B C3B 1.32(4) no
C5A C4A 1.383(12) no
C5B C4B 1.38(5) no
C6A C5A 1.390(13) no
C6B C5B 1.33(4) no
C13 C8 1.395(3) no
C9 C8 1.385(3) no
C14 C8 1.471(3) no
C10 C9 1.396(3) no
C11 C10 1.371(3) no
C12 C11 1.389(3) no
C13 C12 1.370(3) no
H3A C3A 0.9300 no
H3B C3B 0.9300 no
H4A C4A 0.9300 no
H4B C4B 0.9300 no
H5A C5A 0.9300 no
H5B C5B 0.9300 no
H6A C6A 0.9300 no
H6B C6B 0.9300 no
H10 C10 0.9300 no
H11 C11 0.9300 no
H12 C12 0.9300 no
H13 C13 0.9300 no
C16 C15 1.506(3) no
C18 C17 1.490(3) no
H15A C15 0.9600 no
H15B C15 0.9600 no
H15C C15 0.9600 no
H16A C16 0.9700 no
H16B C16 0.9700 no
H17A C17 0.9700 no
H17B C17 0.9700 no
H18A C18 0.9600 no
H18B C18 0.9600 no
H18C C18 0.9600 no

loop_
_geom_hbond_atom_site_label_D
_geom_hbond_atom_site_label_H
_geom_hbond_atom_site_label_A
_geom_hbond_site_symmetry_A
_geom_hbond_distance_DH
_geom_hbond_distance_HA
_geom_hbond_distance_DA
_geom_hbond_angle_DHA
_geom_hbond_publ_flag
N1 HA O5 . 0.9000 1.9100 2.779(3) 162.00 yes
N1 HB O6 2_766 0.9000 1.8900 2.783(3) 171.00 yes
C17 H17A O3 1_545 0.9700 2.4700 3.383(3) 157.00 yes
C18 H18C Cg1 2_666 0.9600 2.676 3.573(3) 155.41(3) yes

loop_
_geom_torsion_atom_site_label_1
_geom_torsion_atom_site_label_2
_geom_torsion_atom_site_label_3
_geom_torsion_atom_site_label_4
_geom_torsion
_geom_torsion_publ_flag
B1 O1 C2 C1 -6.6(3) no
B1 O1 C2 C3A -179.9(5) no
C2 O1 B1 O2 12.2(3) no
C2 O1 B1 O3 131.84(18) no
C2 O1 B1 O4 -105.0(2) no
B1 O2 C7 O5 -178.83(18) no
B1 O2 C7 C1 3.2(3) no
C7 O2 B1 O1 -10.8(3) no
C7 O2 B1 O3 -131.24(17) no
C7 O2 B1 O4 108.90(18) no
B1 O3 C9 C8 -18.1(3) no
B1 O3 C9 C10 163.06(19) no
C9 O3 B1 O1 158.45(16) no
C9 O3 B1 O2 -78.3(2) no
C9 O3 B1 O4 37.0(2) no
B1 O4 C14 O6 -166.55(18) no
B1 O4 C14 C8 15.6(3) no
C14 O4 B1 O1 -157.80(16) no
C14 O4 B1 O2 79.9(2) no
C14 O4 B1 O3 -36.7(2) no
C16 N1 C17 C18 -179.94(17) no
C17 N1 C16 C15 170.41(17) no
C7 C1 C2 O1 -2.0(3) no
C7 C1 C2 C3A 171.1(5) no
C2 C1 C6A C5A -3.5(11) no
C7 C1 C6A C5A -173.8(7) no
C2 C1 C7 O2 3.5(3) no
C2 C1 C7 O5 -174.32(18) no
C6A C1 C2 C3A 1.0(8) no
C6A C1 C7 O5 -4.1(6) no
C6A C1 C2 O1 -172.1(5) no
C6A C1 C7 O2 173.7(5) no
C1 C2 C3A C4A 2.1(11) no
O1 C2 C3A C4A 175.5(7) no
C2 C3A C4A C5A -2.8(14) no
C3A C4A C5A C6A 0.3(15) no
C4A C5A C6A C1 2.9(15) no
C14 C8 C9 O3 -4.8(3) no
C14 C8 C9 C10 174.07(18) no
C9 C8 C13 C12 1.6(3) no
C14 C8 C13 C12 -173.79(18) no
C9 C8 C14 O4 6.1(3) no
C9 C8 C14 O6 -171.75(19) no
C13 C8 C14 O4 -178.51(17) no
C13 C8 C14 O6 3.7(3) no
C13 C8 C9 C10 -1.4(3) no
C13 C8 C9 O3 179.76(17) no
C8 C9 C10 C11 0.2(3) no
O3 C9 C10 C11 179.04(18) no
C9 C10 C11 C12 0.9(3) no
C10 C11 C12 C13 -0.6(3) no
C11 C12 C13 C8 -0.6(3) no

_cod_database_fobs_code 2021118
